data_2000406
loop_
_publ_author_name
'Yeap, G.-Y.'
'Fun, H.-K.'
'Teoh, S.-G.'
'Teo, S.-B.'
'Chinnakali, K.'
'Yip, B.-C.'

_publ_section_title
;
 Structure of 4-[(4-methoxyphenylimino)methyl]phenol
;
_journal_issue 12
_journal_name_full 'Acta Crystallographica Section C'
_journal_page_first 2257
_journal_page_last 2258
_journal_paper_doi 10.1107/S0108270192008035
_journal_volume 48
_journal_year 1992
_chemical_formula_sum 'C14 H13 N O2'
_chemical_formula_weight 227.3
_symmetry_cell_setting orthorhombic
_symmetry_space_group_name_Hall '-P 2n 2ab'
_symmetry_space_group_name_H-M 'P b c n'
_cell_angle_alpha 90.0
_cell_angle_beta 90.0
_cell_angle_gamma 90.0
_cell_formula_units_Z 8
_cell_length_a 22.521(6)
_cell_length_b 10.809(3)
_cell_length_c 9.509(2)
_cell_measurement_reflns_used 25
_cell_measurement_temperature 298
_cell_measurement_theta_max 17.5
_cell_measurement_theta_min 7.5
_cell_volume 2314.8(10)
_diffrn_measurement_device 'Siemens P4'
_diffrn_measurement_method 2\q/\q
_diffrn_radiation_type MoK\a
_diffrn_radiation_wavelength 0.71069
_diffrn_reflns_av_R_equivalents 0.0000
_diffrn_reflns_limit_h_max 29
_diffrn_reflns_limit_h_min 0
_diffrn_reflns_limit_k_max 14
_diffrn_reflns_limit_k_min 0
_diffrn_reflns_limit_l_max 12
_diffrn_reflns_limit_l_min 0
_diffrn_reflns_number 2681
_diffrn_reflns_theta_max 55.0
_diffrn_standards_decay_% 0
_diffrn_standards_interval_count 100
_diffrn_standards_number 2
_exptl_absorpt_coefficient_mu 0.088
_exptl_absorpt_correction_type none
_exptl_crystal_colour Yellow
_exptl_crystal_density_diffrn 1.304
_exptl_crystal_density_meas 1.310
_exptl_crystal_description Needle
_exptl_crystal_size_max 2
_exptl_crystal_size_mid 0.2
_exptl_crystal_size_min 0.1
_refine_diff_density_max 0.20
_refine_diff_density_min -0.20
_refine_ls_goodness_of_fit_obs 1.00
_refine_ls_hydrogen_treatment refall
_refine_ls_number_parameters 206
_refine_ls_number_reflns 1171
_refine_ls_R_factor_obs 0.0454
_refine_ls_shift/esd_max 0.001
_refine_ls_structure_factor_coef F
_refine_ls_weighting_details 'w = 1.0/[\s^2^(F)+0.001F^2^]'
_refine_ls_weighting_scheme calc
_refine_ls_wR_factor_obs 0.0493
_reflns_number_observed 1171
_reflns_number_total 2681
_reflns_observed_criterion F>4.0\s(F)
_cod_data_source_file li1009.cif
_cod_data_source_block li1009a
_cod_depositor_comments
;
The following automatic conversions were performed:

'_refine_ls_weighting_scheme' value '1.0/[\s^2^(F)+0.001F^2^]' was
changed to 'calc'. New tag '_refine_ls_weighting_details' was
created. The value of the new tag was set to 'w =
1.0/[\s^2^(F)+0.001F^2^]'.

Automatic conversion script
Id: cif_fix_values 3143 2015-03-26 13:38:13Z robertas 
;
_cod_original_cell_volume 2314.9(10)
_cod_original_formula_sum 'C14 H13 N1 O2'
_cod_database_code 2000406

loop_
_atom_site_label
_atom_site_fract_x
_atom_site_fract_y
_atom_site_fract_z
_atom_site_U_iso_or_equiv
N .33050(10) .5219(2) .1597(3) .0380(10)
O(1) .13660(10) .7434(2) -.2745(3) .0510(10)
O(2) .46610(10) .1609(2) .4301(3) .0680(10)
C(1) .24420(10) .5609(3) .0125(3) .0340(10)
C(2) .26310(10) .6721(3) -.0480(3) .0360(10)
C(3) .22810(10) .7347(3) -.1422(3) .0370(10)
C(4) .17250(10) .6878(3) -.1795(3) .0360(10)
C(5) .15290(10) .5778(3) -.1191(4) .0430(10)
C(6) .18790(10) .5160(3) -.0253(4) .0420(10)
C(7) .28180(10) .4861(3) .1026(3) .0390(10)
C(8) .36670(10) .4318(3) .2274(3) .0380(10)
C(9) .40000(10) .4636(3) .3431(3) .0460(10)
C(10) .4339(2) .3765(3) .4152(4) .0530(10)
C(11) .43540(10) .2559(3) .3665(4) .0490(10)
C(12) .4052(2) .2243(3) .2462(4) .0490(10)
C(13) .37100(10) .3106(3) .1762(4) .0430(10)
C(14) .4953(3) .1857(7) .5594(5) .081(2)
H(1) .1497(19) .818(4) -.306(4) ?
H(2) .3014(14) .701(3) -.021(3) ?
H(3) .2422(12) .806(3) -.184(3) ?
H(5) .1151(13) .548(3) -.146(3) ?
H(6) .1751(14) .440(3) .019(3) ?
H(7) .2673(12) .402(3) .120(3) ?
H(9) .3980(14) .547(3) .381(3) ?
H(10) .4566(13) .400(3) .498(3) ?
H(12) .4084(14) .146(3) .204(3) ?
H(13) .3528(12) .292(3) .085(3) ?
H(14A) .508(2) .110(4) .587(5) ?
H(14B) .466(2) .229(4) .631(5) ?
H(14C) .526(2) .244(4) .539(5) ?

loop_
_geom_angle_atom_site_label_1
_geom_angle_atom_site_label_2
_geom_angle_atom_site_label_3
_geom_angle
C(7) N C(8) 118.3(2)
O(1) C(4) C(5) 117.8(3)
O(1) C(4) C(3) 122.9(3)
C(5) C(4) C(3) 119.3(3)
C(4) C(5) C(6) 120.3(3)
C(6) C(1) C(7) 119.0(3)
C(6) C(1) C(2) 117.8(3)
C(7) C(1) C(2) 123.0(3)
C(8) C(9) C(10) 121.5(3)
C(4) C(3) C(2) 120.2(3)
C(5) C(6) C(1) 121.3(3)
C(11) O(2) C(14) 118.1(4)
N C(7) C(1) 125.5(3)
C(8) C(13) C(12) 120.2(3)
N C(8) C(9) 120.1(3)
N C(8) C(13) 121.5(3)
C(9) C(8) C(13) 118.3(3)
C(1) C(2) C(3) 121.2(3)
O(2) C(11) C(12) 115.4(3)
O(2) C(11) C(10) 124.6(3)
C(12) C(11) C(10) 120.0(3)
C(13) C(12) C(110 120.6(3)
C(9) C(10) C(11) 119.1(3)

loop_
_geom_bond_atom_site_label_1
_geom_bond_atom_site_label_2
_geom_bond_distance
N C(7) 1.283(4)
N C(8) 1.424(4)
O(1) C(4) 1.352(4)
C(4) C(5) 1.392(4)
C(4) C(3) 1.397(4)
C(5) C(6) 1.365(5)
C(1) C(6) 1.405(4)
C(1) C(7) 1.450(4)
C(1) C(2) 1.398(4)
C(9) C(8) 1.375(4)
C(9) C(10) 1.393(5)
C(3) C(2) 1.372(4)
O(2) C(11) 1.377(4)
O(2) C(14) 1.420(6)
C(13) C(8) 1.400(4)
C(13) C(12) 1.380(5)
C(11) C(12) 1.374(5)
C(11) C(10) 1.383(5)
